data_9017783
loop_
_publ_author_name
'Schluter, J.'
'Malcherek, T.'
'Mihailova, B.'

_publ_section_title
;
 Galloplumbogummite from Tsumeb, Namibia, a new member of the alunite group
 with tetravalent charge balance
;
_journal_name_full 'Neues Jahrbuch fur Mineralogie, Abhandlungen'
_journal_page_first 301
_journal_page_last 309
_journal_volume 191
_journal_year 2014
_chemical_compound_source 'Tsumeb, Namibia'
_chemical_formula_sum 'Al1.282 Ca0.095 Fe0.018 Ga1.339 Ge0.36 H6 O14 P1.863 Pb0.905 S0.137'
_chemical_name_mineral Galloplumbogummite
_space_group_IT_number 166
_space_group_name_Hall '-R 3 2"'
_space_group_name_H-M_alt 'R -3 m :H'
_symmetry_space_group_name_H-M 'R -3 m :H'
_cell_angle_alpha 90
_cell_angle_beta 90
_cell_angle_gamma 120
_cell_formula_units_Z 3
_cell_length_a 7.083
_cell_length_b 7.083
_cell_length_c 16.742
_cell_volume 727.399
_database_code_amcsd 0020676
_exptl_crystal_density_diffrn 4.373
_cod_data_source_file inputs/fixed/downloads/18/18911.cif
_cod_data_source_block 18911
_cod_original_sg_symbol_H-M 'R -3 m'
_cod_original_formula_sum '(Pb.905 Ca.095) Ga1.339 Al1.282 Ge.36 Fe.018 (P1.863 S.137) O14 H6'
_cod_database_code 9017783

loop_
_space_group_symop_operation_xyz
x,y,z
2/3+x,1/3+y,1/3+z
1/3+x,2/3+y,2/3+z
x,x-y,z
2/3+x,1/3+x-y,1/3+z
1/3+x,2/3+x-y,2/3+z
y,x,-z
2/3+y,1/3+x,1/3-z
1/3+y,2/3+x,2/3-z
-x+y,y,z
2/3-x+y,1/3+y,1/3+z
1/3-x+y,2/3+y,2/3+z
-x,-x+y,-z
2/3-x,1/3-x+y,1/3-z
1/3-x,2/3-x+y,2/3-z
-y,-x,z
2/3-y,1/3-x,1/3+z
1/3-y,2/3-x,2/3+z
x-y,-y,-z
2/3+x-y,1/3-y,1/3-z
1/3+x-y,2/3-y,2/3-z
y,-x+y,-z
2/3+y,1/3-x+y,1/3-z
1/3+y,2/3-x+y,2/3-z
-x+y,-x,z
2/3-x+y,1/3-x,1/3+z
1/3-x+y,2/3-x,2/3+z
-x,-y,-z
2/3-x,1/3-y,1/3-z
1/3-x,2/3-y,2/3-z
-y,x-y,z
2/3-y,1/3+x-y,1/3+z
1/3-y,2/3+x-y,2/3+z
x-y,x,-z
2/3+x-y,1/3+x,1/3-z
1/3+x-y,2/3+x,2/3-z

loop_
_atom_site_aniso_label
_atom_site_aniso_U_11
_atom_site_aniso_U_22
_atom_site_aniso_U_33
_atom_site_aniso_U_12
_atom_site_aniso_U_13
_atom_site_aniso_U_23
PbA 0.06020 0.06020 0.01620 0.03010 0.00000 0.00000
CaA 0.06020 0.06020 0.01620 0.03010 0.00000 0.00000
GaB 0.00890 0.00760 0.01060 0.00380 0.00040 0.00080
AlB 0.00890 0.00760 0.01060 0.00380 0.00040 0.00080
GeB 0.00890 0.00760 0.01060 0.00380 0.00040 0.00080
FeB 0.00890 0.00760 0.01060 0.00380 0.00040 0.00080
PX 0.01410 0.01410 0.01210 0.00710 0.00000 0.00000
SX 0.01410 0.01410 0.01210 0.00710 0.00000 0.00000
O1 0.02160 0.02160 0.01600 0.01080 0.00000 0.00000
O2 0.02020 0.02020 0.01680 0.01300 -0.00070 0.00070
O3 0.01370 0.01370 0.01660 0.00680 0.00070 -0.00070

loop_
_atom_site_label
_atom_site_fract_x
_atom_site_fract_y
_atom_site_fract_z
_atom_site_occupancy
_atom_site_U_iso_or_equiv
_atom_site_type_symbol
_atom_site_attached_hydrogens
PbA 0.00000 0.00000 0.00000 0.90500 0.04550 Pb 0
CaA 0.00000 0.00000 0.00000 0.09500 0.04550 Ca 0
GaB 0.50000 0.00000 0.50000 0.44640 0.00920 Ga 0
AlB 0.50000 0.00000 0.50000 0.42720 0.00920 Al 0
GeB 0.50000 0.00000 0.50000 0.12000 0.00920 Ge 0
FeB 0.50000 0.00000 0.50000 0.00600 0.00920 Fe 0
PX 0.00000 0.00000 0.30910 0.93170 0.01350 P 0
SX 0.00000 0.00000 0.30910 0.06830 0.01350 S 0
O1 0.00000 0.00000 0.60060 1.00000 0.01970 O 0
O2 0.21580 -0.21580 0.05690 1.00000 0.01780 O 0
O3 0.12680 -0.12680 0.13500 1.00000 0.01470 O 0
H1 0.20700 -0.20700 0.13700 1.00000 0.06000 H 0

loop_
_cod_changelog_entry_id
_cod_changelog_entry_author
_cod_changelog_entry_date
_cod_changelog_entry_text
1
;cod-tools version 3.8.0
Id: cif_guess_AMCSD_atom_types 9581 2023-05-17 12:35:41Z saulius
;
2023-05-23T09:21:32+03:00
;Derived atom types and hydrogen counts
from atom names that follow the AMCSD naming convention
(Wat == water, O-H == hydroxyl).
;

loop_
_cod_related_entry_id
_cod_related_entry_database
_cod_related_entry_code
1 AMCSD 0020676
